data_2017053
loop_
_publ_author_name
'Koner, Rajesh'
'Goldberg, Israel'

_publ_section_title
;
 Two- and three-dimensional hydrated coordination polymers of
 diaqualanthanum(3+) ions with 2-hydroxypropanedioate, oxalate and
 acetate anions as bridging ligands
;
_journal_coeditor_code GT3003
_journal_issue 4
_journal_name_full 'Acta Crystallographica Section C'
_journal_page_first m160
_journal_page_last m164
_journal_paper_doi 10.1107/S0108270109008798
_journal_volume 65
_journal_year 2009
_chemical_formula_iupac '[La2 (C2 O4) (C2 H3 O2)4 (H2 O)4] , 2H2 O'
_chemical_formula_moiety 'C10 H20 La2 O16 , 2H2 O'
_chemical_formula_sum 'C10 H24 La2 O18'
_chemical_formula_weight 710.12
_chemical_name_systematic
;
poly[[tetra-\m-2-acetato-tetraaqua-\m-oxalato-dilanthanum(III)] dihydrate]
;
_space_group_IT_number 70
_symmetry_cell_setting orthorhombic
_symmetry_space_group_name_Hall '-F 2uv 2vw'
_symmetry_space_group_name_H-M 'F d d d :2'
_atom_sites_solution_hydrogens geom
_atom_sites_solution_primary direct
_atom_sites_solution_secondary difmap
_audit_creation_method SHELXL97
_cell_angle_alpha 90.00
_cell_angle_beta 90.00
_cell_angle_gamma 90.00
_cell_formula_units_Z 8
_cell_length_a 12.1763(2)
_cell_length_b 13.3596(2)
_cell_length_c 27.2064(6)
_cell_measurement_reflns_used 1446
_cell_measurement_temperature 110(2)
_cell_measurement_theta_max 27.86
_cell_measurement_theta_min 2.38
_cell_volume 4425.68(14)
_computing_cell_refinement 'DENZO (Otwinowski & Minor, 1997)'
_computing_data_collection 'COLLECT (Nonius, 1999)'
_computing_data_reduction 'DENZO (Otwinowski & Minor, 1997)'
_computing_molecular_graphics
;
ORTEPIII (Burnett & Johnson, 1996) and Mercury (Macrae <i>et al.</i>,
2006)
;
_computing_publication_material 'SHELXL97 (Sheldrick, 2008)'
_computing_structure_refinement 'SHELXL97 (Sheldrick, 2008)'
_computing_structure_solution 'SIR97 (Altomare <i>et al.</i>,  1999)'
_diffrn_ambient_temperature 110(2)
_diffrn_detector_area_resol_mean 12.8
_diffrn_measured_fraction_theta_full 0.997
_diffrn_measured_fraction_theta_max 0.997
_diffrn_measurement_device_type 'Nonius KappaCCD area-detector'
_diffrn_measurement_method '1 deg. \f scan'
_diffrn_radiation_monochromator graphite
_diffrn_radiation_source 'fine-focus sealed tube'
_diffrn_radiation_type MoK\a
_diffrn_radiation_wavelength 0.71073
_diffrn_reflns_av_R_equivalents 0.0420
_diffrn_reflns_av_sigmaI/netI 0.0300
_diffrn_reflns_limit_h_max 16
_diffrn_reflns_limit_h_min 0
_diffrn_reflns_limit_k_max 17
_diffrn_reflns_limit_k_min 0
_diffrn_reflns_limit_l_max 35
_diffrn_reflns_limit_l_min 0
_diffrn_reflns_number 7496
_diffrn_reflns_theta_full 27.86
_diffrn_reflns_theta_max 27.86
_diffrn_reflns_theta_min 2.38
_diffrn_standards_number 0
_exptl_absorpt_coefficient_mu 3.889
_exptl_absorpt_correction_T_max 0.5931
_exptl_absorpt_correction_T_min 0.3430
_exptl_absorpt_correction_type multi-scan
_exptl_absorpt_process_details '(Blessing, 1995)'
_exptl_crystal_colour colourless
_exptl_crystal_density_diffrn 2.132
_exptl_crystal_density_method 'not measured'
_exptl_crystal_description plate
_exptl_crystal_F_000 2736
_exptl_crystal_size_max 0.35
_exptl_crystal_size_mid 0.30
_exptl_crystal_size_min 0.15
_refine_diff_density_max 2.662
_refine_diff_density_min -1.069
_refine_ls_extinction_method none
_refine_ls_goodness_of_fit_ref 1.379
_refine_ls_hydrogen_treatment constr
_refine_ls_matrix_type full
_refine_ls_number_parameters 74
_refine_ls_number_reflns 1320
_refine_ls_number_restraints 0
_refine_ls_restrained_S_all 1.379
_refine_ls_R_factor_all 0.0369
_refine_ls_R_factor_gt 0.0280
_refine_ls_shift/su_max 0.001
_refine_ls_shift/su_mean 0.000
_refine_ls_structure_factor_coef Fsqd
_refine_ls_weighting_details 'calc w = 1/[\s^2^(Fo^2^)+(0.0258P)^2^+4.6692P] where P=(Fo^2^+2Fc^2^)/3'
_refine_ls_weighting_scheme calc
_refine_ls_wR_factor_gt 0.0628
_refine_ls_wR_factor_ref 0.0664
_reflns_number_gt 1112
_reflns_number_total 1320
_reflns_threshold_expression I>2\s(I)
_cod_data_source_file gt3003.cif
_cod_data_source_block II
_cod_original_sg_symbol_H-M 'F ddd'
_cod_database_code 2017053
_cod_database_fobs_code 2017053

loop_
_symmetry_equiv_pos_as_xyz
'x, y, z'
'-x+1/4, -y+1/4, z'
'x, -y+1/4, -z+1/4'
'-x+1/4, y, -z+1/4'
'x, y+1/2, z+1/2'
'-x+1/4, -y+3/4, z+1/2'
'x, -y+3/4, -z+3/4'
'-x+1/4, y+1/2, -z+3/4'
'x+1/2, y, z+1/2'
'-x+3/4, -y+1/4, z+1/2'
'x+1/2, -y+1/4, -z+3/4'
'-x+3/4, y, -z+3/4'
'x+1/2, y+1/2, z'
'-x+3/4, -y+3/4, z'
'x+1/2, -y+3/4, -z+1/4'
'-x+3/4, y+1/2, -z+1/4'
'-x, -y, -z'
'x-1/4, y-1/4, -z'
'-x, y-1/4, z-1/4'
'x-1/4, -y, z-1/4'
'-x, -y+1/2, -z+1/2'
'x-1/4, y+1/4, -z+1/2'
'-x, y+1/4, z+1/4'
'x-1/4, -y+1/2, z+1/4'
'-x+1/2, -y, -z+1/2'
'x+1/4, y-1/4, -z+1/2'
'-x+1/2, y-1/4, z+1/4'
'x+1/4, -y, z+1/4'
'-x+1/2, -y+1/2, -z'
'x+1/4, y+1/4, -z'
'-x+1/2, y+1/4, z-1/4'
'x+1/4, -y+1/2, z-1/4'

loop_
_atom_site_type_symbol
_atom_site_label
_atom_site_fract_x
_atom_site_fract_y
_atom_site_fract_z
_atom_site_U_iso_or_equiv
_atom_site_adp_type
_atom_site_calc_flag
_atom_site_refinement_flags
_atom_site_occupancy
_atom_site_disorder_assembly
_atom_site_disorder_group
La La1 0.6250 0.1250 0.003858(10) 0.01266(11) Uani d S 1 . .
O O2 0.4412(2) 0.21462(19) 0.03257(10) 0.0203(6) Uani d . 1 . .
C C3 0.3788(3) 0.1391(3) 0.03239(12) 0.0133(6) Uani d . 1 . .
O O4 0.4149(2) 0.05523(19) 0.01742(10) 0.0182(5) Uani d . 1 . .
C C5 0.2621(3) 0.1477(3) 0.04934(18) 0.0288(10) Uani d . 1 . .
H H5A 0.2570 0.1988 0.0751 0.043 Uiso calc R 1 . .
H H5B 0.2377 0.0831 0.0625 0.043 Uiso calc R 1 . .
H H5C 0.2154 0.1667 0.0216 0.043 Uiso calc R 1 . .
O O6 0.6405(2) 0.2242(2) 0.08432(9) 0.0205(6) Uani d . 1 . .
C C7 0.6250 0.1826(4) 0.1250 0.0158(10) Uani d S 1 . .
O O8 0.5057(2) 0.14738(19) -0.07403(10) 0.0211(6) Uani d . 1 . .
H H8A 0.4624 0.0955 -0.0789 0.047(16) Uiso d R 1 . .
H H8B 0.5347 0.1567 -0.1044 0.056(18) Uiso d R 1 . .
O O9 0.3750 0.3750 0.08952(14) 0.0220(8) Uani d S 1 . .
H H9 0.4001 0.3238 0.0712 0.07(2) Uiso d R 1 . .

loop_
_atom_site_aniso_label
_atom_site_aniso_U_11
_atom_site_aniso_U_22
_atom_site_aniso_U_33
_atom_site_aniso_U_12
_atom_site_aniso_U_13
_atom_site_aniso_U_23
La1 0.01229(16) 0.01193(16) 0.01377(16) -0.00078(11) 0.000 0.000
O2 0.0145(12) 0.0164(12) 0.0302(15) -0.0016(10) 0.0030(11) -0.0041(11)
C3 0.0157(16) 0.0128(15) 0.0116(15) -0.0018(14) 0.0002(13) -0.0021(13)
O4 0.0157(12) 0.0149(12) 0.0239(14) 0.0015(10) 0.0023(11) -0.0032(11)
C5 0.0148(18) 0.023(2) 0.049(3) 0.0019(16) 0.0062(18) -0.0060(18)
O6 0.0277(15) 0.0200(13) 0.0139(13) -0.0051(11) 0.0009(11) 0.0012(10)
C7 0.010(2) 0.025(3) 0.012(2) 0.000 -0.004(2) 0.000
O8 0.0237(14) 0.0211(13) 0.0186(14) -0.0055(12) -0.0023(11) 0.0002(10)
O9 0.031(2) 0.0184(19) 0.0167(19) 0.0059(17) 0.000 0.000

loop_
_atom_type_symbol
_atom_type_description
_atom_type_scat_dispersion_real
_atom_type_scat_dispersion_imag
_atom_type_scat_source
C C 0.0033 0.0016 'International Tables Vol C Tables 4.2.6.8 and 6.1.1.4'
H H 0.0000 0.0000 'International Tables Vol C Tables 4.2.6.8 and 6.1.1.4'
La La -0.2871 2.4523 'International Tables Vol C Tables 4.2.6.8 and 6.1.1.4'
O O 0.0106 0.0060 'International Tables Vol C Tables 4.2.6.8 and 6.1.1.4'

loop_
_geom_angle_atom_site_label_1
_geom_angle_atom_site_label_2
_geom_angle_atom_site_label_3
_geom_angle_site_symmetry_1
_geom_angle_site_symmetry_3
_geom_angle
_geom_angle_publ_flag
O4 La1 O4 30 17_655 153.47(13) ?
O4 La1 O6 30 2_655 134.63(9) ?
O4 La1 O6 17_655 2_655 71.88(9) ?
O4 La1 O6 30 . 71.88(8) ?
O4 La1 O6 17_655 . 134.63(9) ?
O6 La1 O6 2_655 . 62.87(12) ?
O4 La1 O8 30 2_655 79.29(8) ?
O4 La1 O8 17_655 2_655 79.04(8) ?
O6 La1 O8 2_655 2_655 132.88(9) ?
O6 La1 O8 . 2_655 135.84(8) ?
O4 La1 O8 30 . 79.04(8) ?
O4 La1 O8 17_655 . 79.29(8) ?
O6 La1 O8 2_655 . 135.84(8) ?
O6 La1 O8 . . 132.88(9) ?
O8 La1 O8 2_655 . 69.99(12) ?
O4 La1 O2 30 2_655 109.61(8) ?
O4 La1 O2 17_655 2_655 78.42(8) ?
O6 La1 O2 2_655 2_655 65.04(8) ?
O6 La1 O2 . 2_655 85.41(9) ?
O8 La1 O2 2_655 2_655 73.47(9) ?
O8 La1 O2 . 2_655 140.04(9) ?
O4 La1 O2 30 . 78.43(8) ?
O4 La1 O2 17_655 . 109.61(8) ?
O6 La1 O2 2_655 . 85.41(9) ?
O6 La1 O2 . . 65.04(8) ?
O8 La1 O2 2_655 . 140.04(9) ?
O8 La1 O2 . . 73.47(9) ?
O2 La1 O2 2_655 . 145.78(12) ?
O4 La1 O4 30 2_655 61.84(9) ?
O4 La1 O4 17_655 2_655 122.24(9) ?
O6 La1 O4 2_655 2_655 97.40(8) ?
O6 La1 O4 . 2_655 69.02(8) ?
O8 La1 O4 2_655 2_655 68.05(8) ?
O8 La1 O4 . 2_655 126.43(8) ?
O2 La1 O4 2_655 2_655 47.84(7) ?
O2 La1 O4 . 2_655 126.31(8) ?
O4 La1 O4 30 . 122.24(9) ?
O4 La1 O4 17_655 . 61.84(9) ?
O6 La1 O4 2_655 . 69.02(8) ?
O6 La1 O4 . . 97.40(8) ?
O8 La1 O4 2_655 . 126.43(8) ?
O8 La1 O4 . . 68.05(8) ?
O2 La1 O4 2_655 . 126.31(8) ?
O2 La1 O4 . . 47.84(7) ?
O4 La1 O4 2_655 . 164.56(12) ?
O4 La1 C3 30 2_655 85.97(8) ?
O4 La1 C3 17_655 2_655 100.67(8) ?
O6 La1 C3 2_655 2_655 79.98(9) ?
O6 La1 C3 . 2_655 75.35(9) ?
O8 La1 C3 2_655 2_655 69.83(9) ?
O8 La1 C3 . 2_655 139.01(9) ?
O2 La1 C3 2_655 2_655 23.75(8) ?
O2 La1 C3 . 2_655 140.18(9) ?
O4 La1 C3 2_655 2_655 24.13(8) ?
O4 La1 C3 . 2_655 147.72(8) ?
O4 La1 C3 30 . 100.67(8) ?
O4 La1 C3 17_655 . 85.97(8) ?
O6 La1 C3 2_655 . 75.35(9) ?
O6 La1 C3 . . 79.98(9) ?
O8 La1 C3 2_655 . 139.01(9) ?
O8 La1 C3 . . 69.82(9) ?
O2 La1 C3 2_655 . 140.18(9) ?
O2 La1 C3 . . 23.75(8) ?
O4 La1 C3 2_655 . 147.72(8) ?
O4 La1 C3 . . 24.13(8) ?
C3 La1 C3 2_655 . 151.02(13) ?
C3 O2 La1 . . 98.4(2) ?
O2 C3 O4 . . 119.8(3) ?
O2 C3 C5 . . 120.6(3) ?
O4 C3 C5 . . 119.6(3) ?
O2 C3 La1 . . 57.85(18) ?
O4 C3 La1 . . 62.11(18) ?
C5 C3 La1 . . 176.4(3) ?
C3 O4 La1 . 17_655 148.1(2) ?
C3 O4 La1 . . 93.8(2) ?
La1 O4 La1 17_655 . 118.16(9) ?
C3 C5 H5A . . 109.5 ?
C3 C5 H5B . . 109.5 ?
H5A C5 H5B . . 109.5 ?
C3 C5 H5C . . 109.5 ?
H5A C5 H5C . . 109.5 ?
H5B C5 H5C . . 109.5 ?
C7 O6 La1 . . 121.0(3) ?
O6 C7 O6 4_655 . 127.4(5) ?
O6 C7 C7 4_655 2_655 116.3(3) ?
O6 C7 C7 . 2_655 116.3(3) ?
La1 O8 H8A . . 111.6 ?
La1 O8 H8B . . 122.9 ?
H8A O8 H8B . . 101.9 ?

loop_
_geom_bond_atom_site_label_1
_geom_bond_atom_site_label_2
_geom_bond_site_symmetry_2
_geom_bond_distance
_geom_bond_publ_flag
La1 O2 . 2.655(2) yes
La1 O2 2_655 2.655(2) no
La1 O4 . 2.748(2) yes
La1 O4 2_655 2.748(2) no
La1 O4 17_655 2.524(2) yes
La1 O4 30 2.524(2) no
La1 O6 . 2.566(3) yes
La1 O6 2_655 2.566(3) no
La1 O8 . 2.587(3) yes
La1 O8 2_655 2.587(3) no
La1 C3 2_655 3.102(4) ?
La1 C3 . 3.102(4) ?
O2 C3 . 1.263(4) ?
C3 O4 . 1.271(4) ?
C3 C5 . 1.498(5) ?
O4 La1 17_655 2.524(2) ?
C5 H5A . 0.9800 ?
C5 H5B . 0.9800 ?
C5 H5C . 0.9800 ?
O6 C7 . 1.253(4) ?
C7 O6 4_655 1.252(4) ?
C7 C7 2_655 1.540(10) ?
O8 H8A . 0.8801 ?
O8 H8B . 0.9062 ?
O9 H9 . 0.9001 ?

loop_
_geom_hbond_atom_site_label_D
_geom_hbond_atom_site_label_H
_geom_hbond_atom_site_label_A
_geom_hbond_site_symmetry_A
_geom_hbond_distance_DH
_geom_hbond_distance_HA
_geom_hbond_distance_DA
_geom_hbond_angle_DHA
O8 H8A O6 18 0.88 1.85 2.720(4) 170
O8 H8B O9 19_655 0.91 1.93 2.781(4) 156
O9 H9 O2 . 0.90 1.87 2.764(3) 176
